data_4066838
loop_
_publ_author_name
'Makino, Takeshi'
'Yamasaki, Ryu'
'Azumaya, Isao'
'Masu, Hyuma'
'Saito, Shinichi'

_publ_section_title
;
 Synthesis and Characterization of Silver and Palladium Complexes with
 Xanthene-Based N-Heterocyclic Carbene&#x2212;Oxazoline Ligands
;
_journal_issue 23
_journal_name_full Organometallics
_journal_page_first 6291
_journal_paper_doi 10.1021/om100673e
_journal_volume 29
_journal_year 2010
_chemical_formula_moiety 'C51H57F6N3O2, AgPF6, CH2Cl2'
_chemical_formula_sum 'C52 H59 Ag Cl2 F6 N3 O2 P'
_chemical_formula_weight 1081.76
_chemical_name_systematic
; 
 ? 
;
_space_group_IT_number 14
_symmetry_cell_setting monoclinic
_symmetry_space_group_name_Hall '-P 2ybc'
_symmetry_space_group_name_H-M 'P 1 21/c 1'
_atom_sites_solution_hydrogens geom
_atom_sites_solution_primary direct
_atom_sites_solution_secondary difmap
_audit_creation_method SHELXL-97
_cell_angle_alpha 90.00
_cell_angle_beta 103.6910(10)
_cell_angle_gamma 90.00
_cell_formula_units_Z 4
_cell_length_a 16.5772(16)
_cell_length_b 13.0304(13)
_cell_length_c 24.247(2)
_cell_measurement_reflns_used 5756
_cell_measurement_temperature 150
_cell_measurement_theta_max 25.86
_cell_measurement_theta_min 2.30
_cell_volume 5088.7(8)
_computing_cell_refinement 'APEX2 (Bruker AXS, 2006)'
_computing_data_collection 'APEX2 (Bruker AXS, 2006)'
_computing_data_reduction 'SAINT (Bruker AXS, 2004)'
_computing_molecular_graphics 'XSHEL (Bruker AXS,2002)'
_computing_publication_material 'XCIF (Bruker AXS, 2001)'
_computing_structure_refinement 'SHELXL-97 (Sheldrick, 1997)'
_computing_structure_solution 'SHELXS-97 (Sheldrick, 1997)'
_diffrn_ambient_temperature 150
_diffrn_detector_area_resol_mean 8.333
_diffrn_measured_fraction_theta_full 0.994
_diffrn_measured_fraction_theta_max 0.899
_diffrn_measurement_device_type 'Bruker APEXII CCD area detector'
_diffrn_measurement_method 'phi and omega scans'
_diffrn_radiation_monochromator graphite
_diffrn_radiation_source 'sealed tube'
_diffrn_radiation_type MoK\a
_diffrn_radiation_wavelength 0.71073
_diffrn_reflns_av_R_equivalents 0.0337
_diffrn_reflns_av_sigmaI/netI 0.0467
_diffrn_reflns_limit_h_max 12
_diffrn_reflns_limit_h_min -21
_diffrn_reflns_limit_k_max 16
_diffrn_reflns_limit_k_min -16
_diffrn_reflns_limit_l_max 30
_diffrn_reflns_limit_l_min -30
_diffrn_reflns_number 24834
_diffrn_reflns_theta_full 25.00
_diffrn_reflns_theta_max 27.29
_diffrn_reflns_theta_min 1.73
_exptl_absorpt_coefficient_mu 0.597
_exptl_absorpt_correction_T_max 0.8899
_exptl_absorpt_correction_T_min 0.7962
_exptl_absorpt_correction_type empirical
_exptl_absorpt_process_details
;
SADABS Sheldrick 1996
;
_exptl_crystal_colour colourless
_exptl_crystal_density_diffrn 1.412
_exptl_crystal_density_method 'not measured'
_exptl_crystal_description prismatic
_exptl_crystal_F_000 2232
_exptl_crystal_size_max 0.40
_exptl_crystal_size_mid 0.20
_exptl_crystal_size_min 0.20
_refine_diff_density_max 1.110
_refine_diff_density_min -0.683
_refine_diff_density_rms 0.075
_refine_ls_extinction_method none
_refine_ls_goodness_of_fit_ref 1.070
_refine_ls_hydrogen_treatment constr
_refine_ls_matrix_type full
_refine_ls_number_parameters 614
_refine_ls_number_reflns 10294
_refine_ls_number_restraints 0
_refine_ls_restrained_S_all 1.070
_refine_ls_R_factor_all 0.0576
_refine_ls_R_factor_gt 0.0410
_refine_ls_shift/su_max 0.001
_refine_ls_shift/su_mean 0.000
_refine_ls_structure_factor_coef Fsqd
_refine_ls_weighting_details 'calc w=1/[\s^2^(Fo^2^)+(0.0471P)^2^+2.1486P] where P=(Fo^2^+2Fc^2^)/3'
_refine_ls_weighting_scheme calc
_refine_ls_wR_factor_gt 0.0974
_refine_ls_wR_factor_ref 0.1056
_reflns_number_gt 7839
_reflns_number_total 10294
_reflns_threshold_expression >2sigma(I)
_cod_data_source_file om100673e_si_001.cif
_cod_data_source_block 15PF6(a0902152mas)
_cod_depositor_comments
;
The following automatic conversions were performed:

'_symmetry_cell_setting' value 'Monoclinic' changed to 'monoclinic'
according to /home/saulius/struct/CIF-dictionaries/cif_core.dic
dictionary named 'cif_core.dic' version 2.4.1 from 2010-06-29.

Automatic conversion script
Id: cif_fix_values 1715 2011-07-08 13:25:40Z adriana 
;
_cod_original_cell_volume 5088.6(9)
_cod_original_sg_symbol_H-M 'P2(1)/c  '
_cod_database_code 4066838

loop_
_symmetry_equiv_pos_as_xyz
'x, y, z'
'-x, y+1/2, -z+1/2'
'-x, -y, -z'
'x, -y-1/2, z-1/2'

loop_
_atom_site_label
_atom_site_type_symbol
_atom_site_fract_x
_atom_site_fract_y
_atom_site_fract_z
_atom_site_U_iso_or_equiv
_atom_site_adp_type
_atom_site_occupancy
_atom_site_symmetry_multiplicity
_atom_site_calc_flag
_atom_site_refinement_flags
Ag1 Ag 0.714509(13) 0.802716(16) 0.589969(9) 0.02326(8) Uani 1 1 d .
C1 C 0.80070(16) 0.7196(2) 0.55968(11) 0.0194(6) Uani 1 1 d .
C2 C 0.86837(17) 0.6350(2) 0.49778(12) 0.0252(6) Uani 1 1 d .
H2A H 0.9027 0.6698 0.4750 0.030 Uiso 1 1 calc R
H2B H 0.8472 0.5695 0.4792 0.030 Uiso 1 1 calc R
C3 C 0.91745(17) 0.6177(2) 0.55892(11) 0.0239(6) Uani 1 1 d .
H3A H 0.9218 0.5437 0.5685 0.029 Uiso 1 1 calc R
H3B H 0.9739 0.6475 0.5655 0.029 Uiso 1 1 calc R
C4 C 0.73594(17) 0.7327(2) 0.45760(11) 0.0204(6) Uani 1 1 d .
C5 C 0.66750(17) 0.6679(2) 0.43896(11) 0.0217(6) Uani 1 1 d .
C6 C 0.61141(17) 0.6941(2) 0.38848(11) 0.0221(6) Uani 1 1 d .
H6 H 0.5647 0.6511 0.3747 0.027 Uiso 1 1 calc R
C7 C 0.62142(16) 0.7807(2) 0.35776(11) 0.0206(6) Uani 1 1 d .
C8 C 0.68830(17) 0.8456(2) 0.37944(11) 0.0239(6) Uani 1 1 d .
H8 H 0.6940 0.9071 0.3596 0.029 Uiso 1 1 calc R
C9 C 0.74696(17) 0.8230(2) 0.42933(12) 0.0229(6) Uani 1 1 d .
C10 C 0.65321(18) 0.5741(2) 0.47219(12) 0.0275(7) Uani 1 1 d .
H10 H 0.7056 0.5601 0.5015 0.033 Uiso 1 1 calc R
C11 C 0.6318(3) 0.4788(3) 0.43578(15) 0.0481(10) Uani 1 1 d .
H11A H 0.5784 0.4888 0.4085 0.072 Uiso 1 1 calc R
H11B H 0.6281 0.4197 0.4601 0.072 Uiso 1 1 calc R
H11C H 0.6751 0.4664 0.4152 0.072 Uiso 1 1 calc R
C12 C 0.5842(2) 0.5972(3) 0.50326(15) 0.0414(8) Uani 1 1 d .
H12A H 0.5998 0.6573 0.5278 0.062 Uiso 1 1 calc R
H12B H 0.5769 0.5379 0.5264 0.062 Uiso 1 1 calc R
H12C H 0.5322 0.6113 0.4754 0.062 Uiso 1 1 calc R
C13 C 0.8197(2) 0.8947(2) 0.45158(13) 0.0342(8) Uani 1 1 d .
H13 H 0.8555 0.8614 0.4859 0.041 Uiso 1 1 calc R
C14 C 0.7905(3) 0.9947(3) 0.4705(3) 0.107(2) Uani 1 1 d .
H14A H 0.7560 1.0304 0.4377 0.161 Uiso 1 1 calc R
H14B H 0.8386 1.0374 0.4875 0.161 Uiso 1 1 calc R
H14C H 0.7578 0.9816 0.4985 0.161 Uiso 1 1 calc R
C15 C 0.8722(3) 0.9078(5) 0.40920(18) 0.0915(19) Uani 1 1 d .
H15A H 0.8839 0.8404 0.3949 0.137 Uiso 1 1 calc R
H15B H 0.9246 0.9414 0.4276 0.137 Uiso 1 1 calc R
H15C H 0.8423 0.9502 0.3775 0.137 Uiso 1 1 calc R
C16 C 0.56598(17) 0.8010(2) 0.30121(11) 0.0215(6) Uani 1 1 d .
C17 C 0.48010(18) 0.7860(2) 0.28945(11) 0.0215(6) Uani 1 1 d .
C18 C 0.42894(18) 0.7931(2) 0.23495(11) 0.0227(6) Uani 1 1 d .
C19 C 0.46491(19) 0.8241(2) 0.19165(12) 0.0279(7) Uani 1 1 d .
H19 H 0.4313 0.8313 0.1542 0.034 Uiso 1 1 calc R
C20 C 0.54902(19) 0.8447(3) 0.20197(12) 0.0314(7) Uani 1 1 d .
H20 H 0.5725 0.8679 0.1721 0.038 Uiso 1 1 calc R
C21 C 0.59886(19) 0.8315(2) 0.25599(12) 0.0293(7) Uani 1 1 d .
H21 H 0.6569 0.8434 0.2624 0.035 Uiso 1 1 calc R
C22 C 0.54777(18) 0.8845(2) 0.60631(12) 0.0238(6) Uani 1 1 d .
C23 C 0.56115(19) 0.9311(2) 0.69749(12) 0.0304(7) Uani 1 1 d .
H23A H 0.5496 0.8805 0.7251 0.036 Uiso 1 1 calc R
H23B H 0.5576 1.0011 0.7126 0.036 Uiso 1 1 calc R
C24 C 0.64646(19) 0.9121(2) 0.68536(12) 0.0296(7) Uani 1 1 d .
H24A H 0.6797 0.9760 0.6898 0.035 Uiso 1 1 calc R
H24B H 0.6776 0.8590 0.7110 0.035 Uiso 1 1 calc R
C25 C 0.49971(17) 0.8618(2) 0.54793(11) 0.0234(6) Uani 1 1 d .
C26 C 0.41813(19) 0.8273(2) 0.53984(12) 0.0289(7) Uani 1 1 d .
H26 H 0.3953 0.8151 0.5717 0.035 Uiso 1 1 calc R
C27 C 0.37050(19) 0.8109(2) 0.48558(12) 0.0289(7) Uani 1 1 d .
H27 H 0.3158 0.7846 0.4806 0.035 Uiso 1 1 calc R
C28 C 0.40137(18) 0.8321(2) 0.43799(12) 0.0241(6) Uani 1 1 d .
C29 C 0.48372(18) 0.8645(2) 0.44666(12) 0.0242(6) Uani 1 1 d .
H29 H 0.5067 0.8769 0.4149 0.029 Uiso 1 1 calc R
C30 C 0.53219(17) 0.8787(2) 0.50102(12) 0.0241(6) Uani 1 1 d .
H30 H 0.5882 0.9002 0.5062 0.029 Uiso 1 1 calc R
C31 C 0.34324(18) 0.8280(2) 0.38069(12) 0.0243(6) Uani 1 1 d .
C32 C 0.36436(17) 0.7970(2) 0.33060(12) 0.0239(6) Uani 1 1 d .
C33 C 0.30906(18) 0.7981(2) 0.27774(12) 0.0237(6) Uani 1 1 d .
C34 C 0.22834(18) 0.8314(2) 0.27493(13) 0.0287(7) Uani 1 1 d .
H34 H 0.1893 0.8339 0.2393 0.034 Uiso 1 1 calc R
C35 C 0.20446(19) 0.8606(2) 0.32324(13) 0.0308(7) Uani 1 1 d .
H35 H 0.1489 0.8817 0.3208 0.037 Uiso 1 1 calc R
C36 C 0.26070(18) 0.8595(2) 0.37522(13) 0.0290(7) Uani 1 1 d .
H36 H 0.2432 0.8804 0.4081 0.035 Uiso 1 1 calc R
C37 C 0.33861(18) 0.7602(2) 0.22634(12) 0.0261(6) Uani 1 1 d .
C38 C 0.2853(2) 0.8020(3) 0.17066(13) 0.0386(8) Uani 1 1 d .
H38A H 0.2277 0.7795 0.1663 0.058 Uiso 1 1 calc R
H38B H 0.3064 0.7762 0.1388 0.058 Uiso 1 1 calc R
H38C H 0.2875 0.8772 0.1712 0.058 Uiso 1 1 calc R
C39 C 0.3354(2) 0.6419(3) 0.22447(14) 0.0366(8) Uani 1 1 d .
H39A H 0.3704 0.6142 0.2596 0.055 Uiso 1 1 calc R
H39B H 0.3557 0.6174 0.1920 0.055 Uiso 1 1 calc R
H39C H 0.2780 0.6190 0.2206 0.055 Uiso 1 1 calc R
C40 C 0.88872(17) 0.6752(2) 0.65258(11) 0.0229(6) Uani 1 1 d .
C41 C 0.94200(19) 0.7533(2) 0.67885(12) 0.0291(7) Uani 1 1 d .
C42 C 0.9637(2) 0.7535(3) 0.73817(13) 0.0408(8) Uani 1 1 d .
H42 H 0.9992 0.8058 0.7577 0.049 Uiso 1 1 calc R
C43 C 0.9347(3) 0.6791(3) 0.76854(14) 0.0483(10) Uani 1 1 d .
H43 H 0.9506 0.6803 0.8088 0.058 Uiso 1 1 calc R
C44 C 0.8824(2) 0.6021(3) 0.74119(13) 0.0395(8) Uani 1 1 d .
H44 H 0.8624 0.5517 0.7630 0.047 Uiso 1 1 calc R
C45 C 0.85874(19) 0.5977(2) 0.68202(12) 0.0280(7) Uani 1 1 d .
C46 C 0.9750(2) 0.8340(2) 0.64494(13) 0.0311(7) Uani 1 1 d .
H46 H 0.9527 0.8177 0.6038 0.037 Uiso 1 1 calc R
C47 C 0.9437(3) 0.9403(3) 0.65529(17) 0.0528(10) Uani 1 1 d .
H47A H 0.8830 0.9391 0.6483 0.079 Uiso 1 1 calc R
H47B H 0.9604 0.9896 0.6296 0.079 Uiso 1 1 calc R
H47C H 0.9675 0.9607 0.6947 0.079 Uiso 1 1 calc R
C48 C 1.0692(2) 0.8301(3) 0.65643(16) 0.0502(10) Uani 1 1 d .
H48A H 1.0932 0.8487 0.6961 0.075 Uiso 1 1 calc R
H48B H 1.0883 0.8785 0.6313 0.075 Uiso 1 1 calc R
H48C H 1.0867 0.7605 0.6493 0.075 Uiso 1 1 calc R
C49 C 0.80295(19) 0.5140(2) 0.65126(13) 0.0320(7) Uani 1 1 d .
H49 H 0.8032 0.5189 0.6101 0.038 Uiso 1 1 calc R
C50 C 0.7138(2) 0.5301(3) 0.65607(17) 0.0522(10) Uani 1 1 d .
H50A H 0.7122 0.5323 0.6962 0.078 Uiso 1 1 calc R
H50B H 0.6791 0.4734 0.6373 0.078 Uiso 1 1 calc R
H50C H 0.6927 0.5950 0.6378 0.078 Uiso 1 1 calc R
C51 C 0.8332(2) 0.4070(3) 0.67144(15) 0.0451(9) Uani 1 1 d .
H51A H 0.8325 0.3991 0.7115 0.068 Uiso 1 1 calc R
H51B H 0.8900 0.3974 0.6670 0.068 Uiso 1 1 calc R
H51C H 0.7967 0.3555 0.6488 0.068 Uiso 1 1 calc R
C52 C 0.8913(2) 0.9472(4) 0.86110(16) 0.0598(12) Uani 1 1 d .
H52A H 0.9306 0.8933 0.8796 0.072 Uiso 1 1 calc R
H52B H 0.8854 0.9970 0.8907 0.072 Uiso 1 1 calc R
Cl1 Cl 0.79516(7) 0.89087(10) 0.83296(5) 0.0718(3) Uani 1 1 d .
Cl2 Cl 0.93326(5) 1.01005(7) 0.81100(4) 0.0456(2) Uani 1 1 d .
F1 F 0.04646(15) 0.8614(3) 0.95465(17) 0.1349(16) Uani 1 1 d .
F2 F 0.1291(2) 0.7239(2) 0.94666(12) 0.0929(10) Uani 1 1 d .
F3 F 0.19730(17) 0.7480(2) 1.03402(12) 0.0873(9) Uani 1 1 d .
F4 F 0.1194(2) 0.8792(2) 1.04374(13) 0.1036(11) Uani 1 1 d .
F5 F 0.18265(13) 0.88060(18) 0.97204(10) 0.0597(6) Uani 1 1 d .
F6 F 0.05666(14) 0.73008(16) 1.01357(10) 0.0584(6) Uani 1 1 d .
N1 N 0.79968(14) 0.70165(18) 0.50556(9) 0.0210(5) Uani 1 1 d .
N2 N 0.86620(14) 0.67252(18) 0.59167(9) 0.0224(5) Uani 1 1 d .
N3 N 0.62636(15) 0.87651(18) 0.62565(10) 0.0245(5) Uani 1 1 d .
O1 O 0.44598(11) 0.76267(15) 0.33528(8) 0.0238(4) Uani 1 1 d .
O2 O 0.50351(12) 0.91877(16) 0.64219(8) 0.0303(5) Uani 1 1 d .
P1 P 0.12022(6) 0.80420(7) 0.99269(4) 0.0367(2) Uani 1 1 d .

loop_
_atom_site_aniso_label
_atom_site_aniso_U_11
_atom_site_aniso_U_22
_atom_site_aniso_U_33
_atom_site_aniso_U_23
_atom_site_aniso_U_13
_atom_site_aniso_U_12
Ag1 0.02186(12) 0.02533(13) 0.02285(12) -0.00139(9) 0.00583(9) 0.00312(9)
C1 0.0171(14) 0.0185(14) 0.0226(14) 0.0036(11) 0.0044(11) -0.0022(11)
C2 0.0222(15) 0.0289(17) 0.0244(15) -0.0013(12) 0.0053(12) 0.0062(12)
C3 0.0209(15) 0.0294(16) 0.0224(14) 0.0009(12) 0.0072(12) 0.0059(12)
C4 0.0205(14) 0.0226(14) 0.0182(13) -0.0016(11) 0.0050(11) 0.0034(11)
C5 0.0213(14) 0.0235(15) 0.0208(14) -0.0007(11) 0.0061(11) 0.0019(12)
C6 0.0175(14) 0.0254(15) 0.0232(14) -0.0024(12) 0.0041(11) -0.0007(12)
C7 0.0175(14) 0.0255(16) 0.0178(13) 0.0018(11) 0.0022(11) 0.0041(11)
C8 0.0248(15) 0.0222(15) 0.0244(15) 0.0023(12) 0.0052(12) -0.0009(12)
C9 0.0217(15) 0.0254(16) 0.0213(14) -0.0029(12) 0.0042(12) -0.0002(12)
C10 0.0268(16) 0.0262(16) 0.0252(15) 0.0050(12) -0.0023(13) -0.0021(13)
C11 0.074(3) 0.0257(19) 0.042(2) 0.0005(15) 0.0095(19) -0.0020(18)
C12 0.045(2) 0.038(2) 0.044(2) 0.0044(16) 0.0166(17) -0.0120(16)
C13 0.0336(18) 0.0324(18) 0.0316(17) 0.0036(14) -0.0021(14) -0.0097(14)
C14 0.069(3) 0.050(3) 0.184(6) -0.058(4) -0.010(4) -0.013(3)
C15 0.067(3) 0.150(5) 0.058(3) 0.002(3) 0.015(2) -0.072(3)
C16 0.0222(14) 0.0182(14) 0.0221(14) 0.0003(11) 0.0013(11) 0.0016(11)
C17 0.0262(15) 0.0190(15) 0.0193(14) 0.0017(11) 0.0051(12) 0.0012(11)
C18 0.0249(15) 0.0201(15) 0.0218(14) 0.0014(11) 0.0027(12) 0.0019(12)
C19 0.0298(17) 0.0311(17) 0.0208(15) 0.0055(12) 0.0019(13) 0.0014(13)
C20 0.0319(17) 0.0395(19) 0.0228(15) 0.0067(13) 0.0065(13) -0.0054(14)
C21 0.0251(16) 0.0379(18) 0.0241(15) 0.0028(13) 0.0046(13) -0.0060(13)
C22 0.0324(17) 0.0181(15) 0.0249(15) 0.0018(12) 0.0145(13) 0.0038(12)
C23 0.0423(19) 0.0285(17) 0.0206(15) -0.0036(12) 0.0081(13) -0.0015(14)
C24 0.0347(17) 0.0313(17) 0.0228(15) -0.0042(13) 0.0071(13) -0.0012(14)
C25 0.0263(16) 0.0233(15) 0.0216(14) 0.0012(12) 0.0077(12) 0.0071(12)
C26 0.0306(17) 0.0338(18) 0.0257(16) 0.0041(13) 0.0134(13) 0.0013(13)
C27 0.0251(16) 0.0330(18) 0.0308(16) 0.0027(13) 0.0109(13) -0.0025(13)
C28 0.0262(16) 0.0216(15) 0.0252(15) 0.0011(12) 0.0076(12) 0.0032(12)
C29 0.0269(16) 0.0254(16) 0.0230(14) 0.0016(12) 0.0110(12) 0.0035(12)
C30 0.0209(15) 0.0251(16) 0.0272(15) 0.0006(12) 0.0076(12) 0.0019(12)
C31 0.0245(15) 0.0216(15) 0.0271(15) 0.0014(12) 0.0071(12) 0.0006(12)
C32 0.0203(14) 0.0213(15) 0.0300(16) 0.0034(12) 0.0059(12) 0.0001(12)
C33 0.0230(15) 0.0221(15) 0.0254(15) 0.0030(12) 0.0044(12) -0.0001(12)
C34 0.0230(16) 0.0276(17) 0.0313(17) 0.0010(13) -0.0020(13) -0.0001(13)
C35 0.0209(15) 0.0295(18) 0.0405(18) -0.0024(14) 0.0044(13) 0.0033(13)
C36 0.0233(16) 0.0320(18) 0.0334(17) -0.0037(13) 0.0104(13) 0.0011(13)
C37 0.0247(16) 0.0293(16) 0.0216(15) -0.0005(12) 0.0003(12) -0.0039(13)
C38 0.0251(17) 0.064(2) 0.0239(16) 0.0081(15) 0.0009(13) -0.0025(16)
C39 0.0377(19) 0.038(2) 0.0370(18) -0.0088(15) 0.0153(15) -0.0103(15)
C40 0.0233(15) 0.0283(16) 0.0169(14) 0.0014(11) 0.0044(11) 0.0091(12)
C41 0.0296(17) 0.0294(17) 0.0264(16) -0.0023(13) 0.0025(13) 0.0070(13)
C42 0.054(2) 0.038(2) 0.0255(17) -0.0071(15) -0.0006(16) 0.0037(17)
C43 0.073(3) 0.049(2) 0.0198(16) 0.0003(15) 0.0056(17) 0.010(2)
C44 0.055(2) 0.040(2) 0.0269(17) 0.0074(15) 0.0164(16) 0.0065(17)
C45 0.0313(17) 0.0314(17) 0.0237(15) 0.0041(13) 0.0112(13) 0.0087(13)
C46 0.0344(18) 0.0272(17) 0.0291(16) -0.0038(13) 0.0022(14) -0.0022(14)
C47 0.067(3) 0.034(2) 0.061(2) -0.0003(18) 0.022(2) 0.0039(19)
C48 0.041(2) 0.057(3) 0.050(2) 0.0019(19) 0.0056(18) -0.0043(18)
C49 0.0289(17) 0.0376(19) 0.0318(17) 0.0089(14) 0.0118(14) 0.0013(14)
C50 0.037(2) 0.053(2) 0.070(3) 0.023(2) 0.0191(19) 0.0069(18)
C51 0.049(2) 0.037(2) 0.048(2) 0.0048(17) 0.0079(18) -0.0005(17)
C52 0.051(2) 0.088(3) 0.039(2) 0.013(2) 0.0081(18) -0.020(2)
Cl1 0.0552(6) 0.0891(9) 0.0710(7) 0.0084(6) 0.0148(6) -0.0285(6)
Cl2 0.0404(5) 0.0524(6) 0.0456(5) 0.0106(4) 0.0130(4) -0.0024(4)
F1 0.0329(14) 0.137(3) 0.220(4) 0.134(3) 0.0016(19) 0.0048(16)
F2 0.126(3) 0.086(2) 0.089(2) -0.0335(16) 0.0678(19) -0.0209(18)
F3 0.0691(18) 0.094(2) 0.092(2) 0.0307(17) 0.0064(15) 0.0114(16)
F4 0.139(3) 0.077(2) 0.123(2) -0.0489(18) 0.088(2) -0.0415(19)
F5 0.0459(13) 0.0640(15) 0.0760(15) 0.0132(12) 0.0283(12) -0.0097(11)
F6 0.0670(15) 0.0400(12) 0.0811(16) 0.0043(11) 0.0434(13) -0.0077(11)
N1 0.0193(12) 0.0268(13) 0.0162(11) -0.0007(9) 0.0026(9) 0.0031(10)
N2 0.0211(12) 0.0283(13) 0.0175(11) 0.0009(10) 0.0041(10) 0.0073(10)
N3 0.0270(14) 0.0238(13) 0.0229(12) -0.0016(10) 0.0064(10) 0.0010(10)
O1 0.0189(10) 0.0325(11) 0.0200(10) 0.0040(8) 0.0048(8) 0.0042(8)
O2 0.0324(12) 0.0401(13) 0.0207(10) -0.0020(9) 0.0109(9) 0.0057(10)
P1 0.0373(5) 0.0337(5) 0.0447(5) 0.0023(4) 0.0209(4) 0.0019(4)

loop_
_atom_type_symbol
_atom_type_description
_atom_type_scat_dispersion_real
_atom_type_scat_dispersion_imag
_atom_type_scat_source
C C 0.0033 0.0016 'International Tables Vol C Tables 4.2.6.8 and 6.1.1.4'
H H 0.0000 0.0000 'International Tables Vol C Tables 4.2.6.8 and 6.1.1.4'
N N 0.0061 0.0033 'International Tables Vol C Tables 4.2.6.8 and 6.1.1.4'
O O 0.0106 0.0060 'International Tables Vol C Tables 4.2.6.8 and 6.1.1.4'
F F 0.0171 0.0103 'International Tables Vol C Tables 4.2.6.8 and 6.1.1.4'
P P 0.1023 0.0942 'International Tables Vol C Tables 4.2.6.8 and 6.1.1.4'
Ag Ag -0.8971 1.1015 'International Tables Vol C Tables 4.2.6.8 and 6.1.1.4'
Cl Cl 0.1484 0.1585 'International Tables Vol C Tables 4.2.6.8 and 6.1.1.4'

loop_
_geom_angle_atom_site_label_1
_geom_angle_atom_site_label_2
_geom_angle_atom_site_label_3
_geom_angle
C1 Ag1 N3 174.95(10)
N2 C1 N1 108.3(2)
N2 C1 Ag1 125.11(19)
N1 C1 Ag1 126.59(19)
N1 C2 C3 102.3(2)
N1 C2 H2A 111.3
C3 C2 H2A 111.3
N1 C2 H2B 111.3
C3 C2 H2B 111.3
H2A C2 H2B 109.2
N2 C3 C2 102.0(2)
N2 C3 H3A 111.4
C2 C3 H3A 111.4
N2 C3 H3B 111.4
C2 C3 H3B 111.4
H3A C3 H3B 109.2
C9 C4 C5 122.7(2)
C9 C4 N1 118.7(2)
C5 C4 N1 118.5(2)
C6 C5 C4 117.2(3)
C6 C5 C10 120.6(2)
C4 C5 C10 122.1(2)
C7 C6 C5 122.2(3)
C7 C6 H6 118.9
C5 C6 H6 118.9
C6 C7 C8 118.5(2)
C6 C7 C16 121.1(2)
C8 C7 C16 120.2(2)
C9 C8 C7 121.9(3)
C9 C8 H8 119.1
C7 C8 H8 119.1
C8 C9 C4 117.4(3)
C8 C9 C13 120.7(3)
C4 C9 C13 121.9(2)
C5 C10 C11 113.3(2)
C5 C10 C12 109.3(2)
C11 C10 C12 110.3(3)
C5 C10 H10 107.9
C11 C10 H10 107.9
C12 C10 H10 107.9
C10 C11 H11A 109.5
C10 C11 H11B 109.5
H11A C11 H11B 109.5
C10 C11 H11C 109.5
H11A C11 H11C 109.5
H11B C11 H11C 109.5
C10 C12 H12A 109.5
C10 C12 H12B 109.5
H12A C12 H12B 109.5
C10 C12 H12C 109.5
H12A C12 H12C 109.5
H12B C12 H12C 109.5
C14 C13 C15 113.0(4)
C14 C13 C9 110.8(3)
C15 C13 C9 111.5(3)
C14 C13 H13 107.1
C15 C13 H13 107.1
C9 C13 H13 107.1
C13 C14 H14A 109.5
C13 C14 H14B 109.5
H14A C14 H14B 109.5
C13 C14 H14C 109.5
H14A C14 H14C 109.5
H14B C14 H14C 109.5
C13 C15 H15A 109.5
C13 C15 H15B 109.5
H15A C15 H15B 109.5
C13 C15 H15C 109.5
H15A C15 H15C 109.5
H15B C15 H15C 109.5
C21 C16 C17 116.7(2)
C21 C16 C7 120.4(3)
C17 C16 C7 122.8(3)
C18 C17 O1 120.0(2)
C18 C17 C16 123.1(3)
O1 C17 C16 117.0(2)
C19 C18 C17 117.6(3)
C19 C18 C37 124.3(2)
C17 C18 C37 118.0(3)
C20 C19 C18 121.1(3)
C20 C19 H19 119.5
C18 C19 H19 119.5
C19 C20 C21 119.8(3)
C19 C20 H20 120.1
C21 C20 H20 120.1
C20 C21 C16 121.6(3)
C20 C21 H21 119.2
C16 C21 H21 119.2
N3 C22 O2 117.1(3)
N3 C22 C25 127.2(3)
O2 C22 C25 115.7(2)
O2 C23 C24 103.8(2)
O2 C23 H23A 111.0
C24 C23 H23A 111.0
O2 C23 H23B 111.0
C24 C23 H23B 111.0
H23A C23 H23B 109.0
N3 C24 C23 103.5(2)
N3 C24 H24A 111.1
C23 C24 H24A 111.1
N3 C24 H24B 111.1
C23 C24 H24B 111.1
H24A C24 H24B 109.0
C30 C25 C26 119.2(3)
C30 C25 C22 121.8(3)
C26 C25 C22 118.9(3)
C27 C26 C25 120.0(3)
C27 C26 H26 120.0
C25 C26 H26 120.0
C26 C27 C28 121.2(3)
C26 C27 H27 119.4
C28 C27 H27 119.4
C29 C28 C27 118.2(3)
C29 C28 C31 122.9(3)
C27 C28 C31 118.7(3)
C30 C29 C28 120.7(3)
C30 C29 H29 119.7
C28 C29 H29 119.7
C29 C30 C25 120.6(3)
C29 C30 H30 119.7
C25 C30 H30 119.7
C32 C31 C36 116.1(3)
C32 C31 C28 125.3(3)
C36 C31 C28 118.5(3)
C33 C32 C31 123.5(3)
C33 C32 O1 119.4(3)
C31 C32 O1 117.1(2)
C32 C33 C34 117.7(3)
C32 C33 C37 118.8(3)
C34 C33 C37 123.5(3)
C35 C34 C33 120.7(3)
C35 C34 H34 119.6
C33 C34 H34 119.6
C34 C35 C36 120.4(3)
C34 C35 H35 119.8
C36 C35 H35 119.8
C35 C36 C31 121.5(3)
C35 C36 H36 119.3
C31 C36 H36 119.3
C18 C37 C33 107.0(2)
C18 C37 C38 111.4(2)
C33 C37 C38 112.1(3)
C18 C37 C39 108.2(2)
C33 C37 C39 109.4(2)
C38 C37 C39 108.8(2)
C37 C38 H38A 109.5
C37 C38 H38B 109.5
H38A C38 H38B 109.5
C37 C38 H38C 109.5
H38A C38 H38C 109.5
H38B C38 H38C 109.5
C37 C39 H39A 109.5
C37 C39 H39B 109.5
H39A C39 H39B 109.5
C37 C39 H39C 109.5
H39A C39 H39C 109.5
H39B C39 H39C 109.5
C45 C40 C41 123.9(3)
C45 C40 N2 118.1(3)
C41 C40 N2 118.0(3)
C40 C41 C42 116.8(3)
C40 C41 C46 121.9(3)
C42 C41 C46 121.3(3)
C43 C42 C41 120.9(3)
C43 C42 H42 119.5
C41 C42 H42 119.5
C42 C43 C44 120.9(3)
C42 C43 H43 119.6
C44 C43 H43 119.6
C43 C44 C45 120.8(3)
C43 C44 H44 119.6
C45 C44 H44 119.6
C40 C45 C44 116.7(3)
C40 C45 C49 121.5(3)
C44 C45 C49 121.8(3)
C41 C46 C48 111.4(3)
C41 C46 C47 111.2(3)
C48 C46 C47 112.1(3)
C41 C46 H46 107.3
C48 C46 H46 107.3
C47 C46 H46 107.3
C46 C47 H47A 109.5
C46 C47 H47B 109.5
H47A C47 H47B 109.5
C46 C47 H47C 109.5
H47A C47 H47C 109.5
H47B C47 H47C 109.5
C46 C48 H48A 109.5
C46 C48 H48B 109.5
H48A C48 H48B 109.5
C46 C48 H48C 109.5
H48A C48 H48C 109.5
H48B C48 H48C 109.5
C45 C49 C51 112.8(3)
C45 C49 C50 110.7(3)
C51 C49 C50 110.7(3)
C45 C49 H49 107.5
C51 C49 H49 107.5
C50 C49 H49 107.5
C49 C50 H50A 109.5
C49 C50 H50B 109.5
H50A C50 H50B 109.5
C49 C50 H50C 109.5
H50A C50 H50C 109.5
H50B C50 H50C 109.5
C49 C51 H51A 109.5
C49 C51 H51B 109.5
H51A C51 H51B 109.5
C49 C51 H51C 109.5
H51A C51 H51C 109.5
H51B C51 H51C 109.5
Cl1 C52 Cl2 113.9(2)
Cl1 C52 H52A 108.8
Cl2 C52 H52A 108.8
Cl1 C52 H52B 108.8
Cl2 C52 H52B 108.8
H52A C52 H52B 107.7
C1 N1 C4 125.9(2)
C1 N1 C2 113.5(2)
C4 N1 C2 120.3(2)
C1 N2 C40 124.6(2)
C1 N2 C3 113.9(2)
C40 N2 C3 121.5(2)
C22 N3 C24 107.8(2)
C22 N3 Ag1 129.32(19)
C24 N3 Ag1 121.92(18)
C17 O1 C32 115.5(2)
C22 O2 C23 107.0(2)
F1 P1 F2 95.3(2)
F1 P1 F4 91.0(2)
F2 P1 F4 173.8(2)
F1 P1 F6 89.57(14)
F2 P1 F6 90.13(14)
F4 P1 F6 89.83(14)
F1 P1 F5 89.56(13)
F2 P1 F5 90.91(15)
F4 P1 F5 89.22(14)
F6 P1 F5 178.70(13)
F1 P1 F3 177.9(2)
F2 P1 F3 86.84(17)
F4 P1 F3 86.93(19)
F6 P1 F3 90.77(14)
F5 P1 F3 90.06(14)

loop_
_geom_bond_atom_site_label_1
_geom_bond_atom_site_label_2
_geom_bond_distance
Ag1 C1 2.062(3)
Ag1 N3 2.099(2)
C1 N2 1.326(3)
C1 N1 1.329(3)
C2 N1 1.479(3)
C2 C3 1.530(4)
C2 H2A 0.9900
C2 H2B 0.9900
C3 N2 1.477(3)
C3 H3A 0.9900
C3 H3B 0.9900
C4 C9 1.395(4)
C4 C5 1.401(4)
C4 N1 1.432(3)
C5 C6 1.393(4)
C5 C10 1.513(4)
C6 C7 1.384(4)
C6 H6 0.9500
C7 C8 1.395(4)
C7 C16 1.483(4)
C8 C9 1.393(4)
C8 H8 0.9500
C9 C13 1.520(4)
C10 C11 1.516(4)
C10 C12 1.540(4)
C10 H10 1.0000
C11 H11A 0.9800
C11 H11B 0.9800
C11 H11C 0.9800
C12 H12A 0.9800
C12 H12B 0.9800
C12 H12C 0.9800
C13 C14 1.499(5)
C13 C15 1.505(5)
C13 H13 1.0000
C14 H14A 0.9800
C14 H14B 0.9800
C14 H14C 0.9800
C15 H15A 0.9800
C15 H15B 0.9800
C15 H15C 0.9800
C16 C21 1.393(4)
C16 C17 1.398(4)
C17 C18 1.394(4)
C17 O1 1.395(3)
C18 C19 1.385(4)
C18 C37 1.524(4)
C19 C20 1.383(4)
C19 H19 0.9500
C20 C21 1.384(4)
C20 H20 0.9500
C21 H21 0.9500
C22 N3 1.280(4)
C22 O2 1.340(3)
C22 C25 1.481(4)
C23 O2 1.459(3)
C23 C24 1.531(4)
C23 H23A 0.9900
C23 H23B 0.9900
C24 N3 1.481(3)
C24 H24A 0.9900
C24 H24B 0.9900
C25 C30 1.386(4)
C25 C26 1.394(4)
C26 C27 1.382(4)
C26 H26 0.9500
C27 C28 1.396(4)
C27 H27 0.9500
C28 C29 1.396(4)
C28 C31 1.492(4)
C29 C30 1.384(4)
C29 H29 0.9500
C30 H30 0.9500
C31 C32 1.401(4)
C31 C36 1.404(4)
C32 C33 1.388(4)
C32 O1 1.404(3)
C33 C34 1.393(4)
C33 C37 1.525(4)
C34 C35 1.376(4)
C34 H34 0.9500
C35 C36 1.379(4)
C35 H35 0.9500
C36 H36 0.9500
C37 C38 1.528(4)
C37 C39 1.542(4)
C38 H38A 0.9800
C38 H38B 0.9800
C38 H38C 0.9800
C39 H39A 0.9800
C39 H39B 0.9800
C39 H39C 0.9800
C40 C45 1.394(4)
C40 C41 1.398(4)
C40 N2 1.435(3)
C41 C42 1.398(4)
C41 C46 1.515(4)
C42 C43 1.371(5)
C42 H42 0.9500
C43 C44 1.388(5)
C43 H43 0.9500
C44 C45 1.396(4)
C44 H44 0.9500
C45 C49 1.509(4)
C46 C48 1.520(5)
C46 C47 1.521(5)
C46 H46 1.0000
C47 H47A 0.9800
C47 H47B 0.9800
C47 H47C 0.9800
C48 H48A 0.9800
C48 H48B 0.9800
C48 H48C 0.9800
C49 C51 1.523(4)
C49 C50 1.525(4)
C49 H49 1.0000
C50 H50A 0.9800
C50 H50B 0.9800
C50 H50C 0.9800
C51 H51A 0.9800
C51 H51B 0.9800
C51 H51C 0.9800
C52 Cl1 1.740(4)
C52 Cl2 1.741(4)
C52 H52A 0.9900
C52 H52B 0.9900
F1 P1 1.539(2)
F2 P1 1.562(3)
F3 P1 1.602(3)
F4 P1 1.580(3)
F5 P1 1.599(2)
F6 P1 1.597(2)
